data_4082757
loop_
_publ_author_name
'Matsumoto, Teruyuki'
'Sasamori, Takahiro'
'Miyake, Hideaki'
'Tokitoh, Norihiro'

_publ_section_title
;
 Synthesis of a Rhodium Carbonyl Phosphaalkenyl--Phosphido Complex: A
 Phosphorus Congener of Schiff Base Type N,N&#x2032;-Chelating Monoanionic
 Ligands
;
_journal_issue 6
_journal_name_full Organometallics
_journal_page_first 1341
_journal_paper_doi 10.1021/om500065n
_journal_volume 33
_journal_year 2014
_chemical_formula_moiety 'C43 H64 P2'
_chemical_formula_sum 'C43 H64 P2'
_chemical_formula_weight 642.88
_chemical_name_systematic
; 
 ? 
;
_space_group_IT_number 14
_symmetry_cell_setting monoclinic
_symmetry_Int_Tables_number 14
_symmetry_space_group_name_Hall '-P 2yn'
_symmetry_space_group_name_H-M 'P 1 21/n 1'
_atom_sites_solution_hydrogens geom
_atom_sites_solution_primary direct
_atom_sites_solution_secondary difmap
_audit_creation_method SHELXL-97
_cell_angle_alpha 90.00
_cell_angle_beta 96.2974(9)
_cell_angle_gamma 90.00
_cell_formula_units_Z 4
_cell_length_a 11.5636(2)
_cell_length_b 18.7958(3)
_cell_length_c 18.2836(4)
_cell_measurement_temperature 103(2)
_cell_volume 3949.91(13)
_computing_cell_refinement HKL2000
_computing_data_collection CrystalClear
_computing_data_reduction HKL2000
_computing_molecular_graphics 'Yadokari-XG 2011 (Wakita Nemoto et al., 2011)'
_computing_publication_material 'Yadokari-XG 2011 (Wakita,Nemoto et al., 2011)'
_computing_structure_refinement 'SHELXL-97 (Sheldrick, 1997)'
_computing_structure_solution SIR2004
_diffrn_ambient_temperature 103(2)
_diffrn_detector_area_resol_mean 7.31
_diffrn_measured_fraction_theta_full 0.999
_diffrn_measured_fraction_theta_max 0.999
_diffrn_measurement_device_type Rigaku_Mercury_CCD
_diffrn_measurement_method 'Omega scans'
_diffrn_radiation_monochromator graphite
_diffrn_radiation_source 'fine-focus sealed tube'
_diffrn_radiation_type MoK\a
_diffrn_radiation_wavelength 0.71069
_diffrn_reflns_av_R_equivalents 0.1051
_diffrn_reflns_av_sigmaI/netI 0.0781
_diffrn_reflns_limit_h_max 13
_diffrn_reflns_limit_h_min -14
_diffrn_reflns_limit_k_max 22
_diffrn_reflns_limit_k_min -22
_diffrn_reflns_limit_l_max 22
_diffrn_reflns_limit_l_min -22
_diffrn_reflns_number 34670
_diffrn_reflns_theta_full 25.50
_diffrn_reflns_theta_max 25.50
_diffrn_reflns_theta_min 1.56
_exptl_absorpt_coefficient_mu 0.137
_exptl_absorpt_correction_T_max 0.9986
_exptl_absorpt_correction_T_min 0.9731
_exptl_absorpt_correction_type multi-scan
_exptl_absorpt_process_details
;
 MULABS - Empirical Correction for Absorption Anisotropy.
 Blessing, R. H., Acta Cryst., A51, 33-38 (1995).
;
_exptl_crystal_colour colorless
_exptl_crystal_density_diffrn 1.081
_exptl_crystal_density_method 'not measured'
_exptl_crystal_description prism
_exptl_crystal_F_000 1408
_exptl_crystal_size_max 0.20
_exptl_crystal_size_mid 0.05
_exptl_crystal_size_min 0.01
_refine_diff_density_max 0.297
_refine_diff_density_min -0.331
_refine_diff_density_rms 0.052
_refine_ls_extinction_method none
_refine_ls_goodness_of_fit_ref 1.038
_refine_ls_hydrogen_treatment mixed
_refine_ls_matrix_type full
_refine_ls_number_parameters 428
_refine_ls_number_reflns 7345
_refine_ls_number_restraints 0
_refine_ls_restrained_S_all 1.038
_refine_ls_R_factor_all 0.0993
_refine_ls_R_factor_gt 0.0531
_refine_ls_shift/su_max 0.000
_refine_ls_shift/su_mean 0.000
_refine_ls_structure_factor_coef Fsqd
_refine_ls_weighting_details 'calc w=1/[\s^2^(Fo^2^)+(0.0319P)^2^+2.5032P] where P=(Fo^2^+2Fc^2^)/3'
_refine_ls_weighting_scheme calc
_refine_ls_wR_factor_gt 0.0968
_refine_ls_wR_factor_ref 0.1137
_reflns_number_gt 4832
_reflns_number_total 7345
_reflns_threshold_expression >2sigma(I)
_cod_data_source_file om500065n_si_002.cif
_cod_data_source_block compound4
_cod_original_sg_symbol_Hall ' -P 2yn '
_cod_original_sg_symbol_H-M 'P 21/n'
_cod_database_code 4082757

loop_
_symmetry_equiv_pos_as_xyz
'x, y, z'
'-x+1/2, y+1/2, -z+1/2'
'-x, -y, -z'
'x-1/2, -y-1/2, z-1/2'

loop_
_atom_site_label
_atom_site_type_symbol
_atom_site_fract_x
_atom_site_fract_y
_atom_site_fract_z
_atom_site_U_iso_or_equiv
_atom_site_adp_type
_atom_site_occupancy
_atom_site_symmetry_multiplicity
_atom_site_calc_flag
_atom_site_refinement_flags
C1 C 0.6185(2) 0.27175(12) 0.08572(13) 0.0200(5) Uani 1 1 d .
C2 C 0.7079(2) 0.24271(13) 0.04977(14) 0.0275(6) Uani 1 1 d .
H1 H 0.7751 0.2705 0.0445 0.033 Uiso 1 1 calc R
C3 C 0.7009(2) 0.17449(14) 0.02163(15) 0.0296(6) Uani 1 1 d .
H2 H 0.7629 0.1557 -0.0024 0.036 Uiso 1 1 calc R
C4 C 0.6032(2) 0.13365(13) 0.02854(14) 0.0278(6) Uani 1 1 d .
H3 H 0.5976 0.0869 0.0086 0.033 Uiso 1 1 calc R
C5 C 0.5136(2) 0.16075(13) 0.06441(14) 0.0237(6) Uani 1 1 d .
H4 H 0.4471 0.1322 0.0692 0.028 Uiso 1 1 calc R
C6 C 0.5195(2) 0.22958(13) 0.09375(13) 0.0196(5) Uani 1 1 d .
C7 C 0.6274(2) 0.34537(12) 0.11342(13) 0.0197(6) Uani 1 1 d .
H5 H 0.5593 0.3740 0.1099 0.024 Uiso 1 1 calc R
P1 P 0.75349(6) 0.38062(3) 0.15098(4) 0.02303(17) Uani 1 1 d .
C8 C 0.7107(2) 0.47448(12) 0.16236(13) 0.0186(5) Uani 1 1 d .
C9 C 0.6971(2) 0.52085(12) 0.10098(13) 0.0190(5) Uani 1 1 d .
C10 C 0.6421(2) 0.58647(13) 0.10904(13) 0.0199(6) Uani 1 1 d .
H6 H 0.6300 0.6170 0.0675 0.024 Uiso 1 1 calc R
C11 C 0.6045(2) 0.60906(12) 0.17481(13) 0.0183(5) Uani 1 1 d .
C12 C 0.6304(2) 0.56517(12) 0.23577(13) 0.0191(5) Uani 1 1 d .
H7 H 0.6100 0.5811 0.2820 0.023 Uiso 1 1 calc R
C13 C 0.6847(2) 0.49918(12) 0.23267(13) 0.0186(5) Uani 1 1 d .
C14 C 0.7421(2) 0.50506(13) 0.02529(13) 0.0222(6) Uani 1 1 d .
C15 C 0.6522(2) 0.46466(14) -0.02710(14) 0.0304(7) Uani 1 1 d .
H8 H 0.6824 0.4580 -0.0747 0.046 Uiso 1 1 calc R
H9 H 0.5797 0.4920 -0.0341 0.046 Uiso 1 1 calc R
H10 H 0.6370 0.4181 -0.0059 0.046 Uiso 1 1 calc R
C16 C 0.8582(2) 0.46414(14) 0.03275(15) 0.0291(6) Uani 1 1 d .
H11 H 0.9110 0.4849 0.0727 0.044 Uiso 1 1 calc R
H12 H 0.8935 0.4674 -0.0135 0.044 Uiso 1 1 calc R
H13 H 0.8440 0.4141 0.0438 0.044 Uiso 1 1 calc R
C17 C 0.7669(2) 0.57512(14) -0.01409(14) 0.0301(7) Uani 1 1 d .
H14 H 0.8166 0.6057 0.0196 0.045 Uiso 1 1 calc R
H15 H 0.6934 0.5996 -0.0293 0.045 Uiso 1 1 calc R
H16 H 0.8066 0.5646 -0.0575 0.045 Uiso 1 1 calc R
C18 C 0.5403(2) 0.67947(13) 0.18313(14) 0.0217(6) Uani 1 1 d .
C19 C 0.5289(3) 0.72363(15) 0.11263(16) 0.0421(8) Uani 1 1 d .
H17 H 0.6066 0.7360 0.0999 0.063 Uiso 1 1 calc R
H18 H 0.4854 0.7673 0.1202 0.063 Uiso 1 1 calc R
H19 H 0.4874 0.6960 0.0725 0.063 Uiso 1 1 calc R
C20 C 0.6043(2) 0.72452(14) 0.24443(16) 0.0331(7) Uani 1 1 d .
H20 H 0.6078 0.6986 0.2911 0.050 Uiso 1 1 calc R
H21 H 0.5625 0.7695 0.2487 0.050 Uiso 1 1 calc R
H22 H 0.6834 0.7344 0.2328 0.050 Uiso 1 1 calc R
C21 C 0.4174(2) 0.66356(14) 0.20309(15) 0.0287(6) Uani 1 1 d .
H23 H 0.3738 0.6371 0.1628 0.043 Uiso 1 1 calc R
H24 H 0.3772 0.7084 0.2110 0.043 Uiso 1 1 calc R
H25 H 0.4226 0.6350 0.2482 0.043 Uiso 1 1 calc R
C22 C 0.7184(2) 0.45837(13) 0.30574(13) 0.0239(6) Uani 1 1 d .
C23 C 0.6933(2) 0.50249(14) 0.37328(14) 0.0315(7) Uani 1 1 d .
H26 H 0.7337 0.5483 0.3728 0.047 Uiso 1 1 calc R
H27 H 0.7209 0.4766 0.4183 0.047 Uiso 1 1 calc R
H28 H 0.6093 0.5107 0.3717 0.047 Uiso 1 1 calc R
C24 C 0.6511(2) 0.38772(13) 0.30940(14) 0.0278(6) Uani 1 1 d .
H29 H 0.5678 0.3963 0.2960 0.042 Uiso 1 1 calc R
H30 H 0.6636 0.3686 0.3595 0.042 Uiso 1 1 calc R
H31 H 0.6791 0.3535 0.2750 0.042 Uiso 1 1 calc R
C25 C 0.8501(2) 0.44395(15) 0.31488(15) 0.0343(7) Uani 1 1 d .
H32 H 0.8701 0.4135 0.2746 0.051 Uiso 1 1 calc R
H33 H 0.8720 0.4200 0.3620 0.051 Uiso 1 1 calc R
H34 H 0.8922 0.4891 0.3139 0.051 Uiso 1 1 calc R
P2 P 0.40113(6) 0.26818(3) 0.14100(4) 0.02370(17) Uani 1 1 d .
H35 H 0.459(2) 0.2869(13) 0.1973(13) 0.030(7) Uiso 1 1 d .
C26 C 0.3290(2) 0.18608(12) 0.16933(13) 0.0179(5) Uani 1 1 d .
C27 C 0.2339(2) 0.15900(12) 0.12136(13) 0.0188(5) Uani 1 1 d .
C28 C 0.2052(2) 0.08709(13) 0.12738(13) 0.0209(6) Uani 1 1 d .
H36 H 0.1437 0.0683 0.0942 0.025 Uiso 1 1 calc R
C29 C 0.2619(2) 0.04191(12) 0.17936(13) 0.0198(6) Uani 1 1 d .
C30 C 0.3429(2) 0.07265(13) 0.23154(13) 0.0209(6) Uani 1 1 d .
H37 H 0.3771 0.0437 0.2707 0.025 Uiso 1 1 calc R
C31 C 0.3768(2) 0.14350(12) 0.22963(13) 0.0190(5) Uani 1 1 d .
C32 C 0.1564(2) 0.20471(13) 0.06439(13) 0.0225(6) Uani 1 1 d .
C33 C 0.2209(2) 0.22364(14) -0.00264(13) 0.0282(6) Uani 1 1 d .
H38 H 0.1672 0.2477 -0.0399 0.042 Uiso 1 1 calc R
H39 H 0.2500 0.1800 -0.0236 0.042 Uiso 1 1 calc R
H40 H 0.2864 0.2552 0.0130 0.042 Uiso 1 1 calc R
C34 C 0.1139(2) 0.27232(14) 0.10111(14) 0.0268(6) Uani 1 1 d .
H41 H 0.0706 0.2588 0.1421 0.040 Uiso 1 1 calc R
H42 H 0.0631 0.2996 0.0649 0.040 Uiso 1 1 calc R
H43 H 0.1811 0.3015 0.1196 0.040 Uiso 1 1 calc R
C35 C 0.0452(2) 0.16478(15) 0.03337(15) 0.0336(7) Uani 1 1 d .
H44 H 0.0039 0.1480 0.0741 0.050 Uiso 1 1 calc R
H45 H 0.0664 0.1240 0.0042 0.050 Uiso 1 1 calc R
H46 H -0.0053 0.1970 0.0021 0.050 Uiso 1 1 calc R
C36 C 0.2314(2) -0.03711(13) 0.18525(14) 0.0237(6) Uani 1 1 d .
C37 C 0.1494(2) -0.06230(13) 0.11882(14) 0.0293(6) Uani 1 1 d .
H47 H 0.1846 -0.0523 0.0735 0.044 Uiso 1 1 calc R
H48 H 0.0751 -0.0371 0.1177 0.044 Uiso 1 1 calc R
H49 H 0.1362 -0.1136 0.1228 0.044 Uiso 1 1 calc R
C38 C 0.1714(2) -0.04807(14) 0.25547(14) 0.0298(6) Uani 1 1 d .
H50 H 0.1506 -0.0983 0.2598 0.045 Uiso 1 1 calc R
H51 H 0.1008 -0.0189 0.2528 0.045 Uiso 1 1 calc R
H52 H 0.2245 -0.0339 0.2985 0.045 Uiso 1 1 calc R
C39 C 0.3418(2) -0.08271(14) 0.18991(17) 0.0381(7) Uani 1 1 d .
H53 H 0.3209 -0.1330 0.1940 0.057 Uiso 1 1 calc R
H54 H 0.3943 -0.0687 0.2332 0.057 Uiso 1 1 calc R
H55 H 0.3806 -0.0757 0.1455 0.057 Uiso 1 1 calc R
C40 C 0.4601(2) 0.17204(13) 0.29582(14) 0.0233(6) Uani 1 1 d .
C41 C 0.4700(3) 0.11883(16) 0.36036(16) 0.0440(8) Uani 1 1 d .
H56 H 0.5128 0.0766 0.3471 0.066 Uiso 1 1 calc R
H57 H 0.3919 0.1048 0.3710 0.066 Uiso 1 1 calc R
H58 H 0.5115 0.1412 0.4040 0.066 Uiso 1 1 calc R
C42 C 0.5854(2) 0.18246(14) 0.27678(16) 0.0318(7) Uani 1 1 d .
H59 H 0.6353 0.1973 0.3210 0.048 Uiso 1 1 calc R
H60 H 0.5863 0.2192 0.2388 0.048 Uiso 1 1 calc R
H61 H 0.6144 0.1376 0.2585 0.048 Uiso 1 1 calc R
C43 C 0.4098(2) 0.23988(14) 0.32752(14) 0.0276(6) Uani 1 1 d .
H62 H 0.3395 0.2278 0.3503 0.041 Uiso 1 1 calc R
H63 H 0.3904 0.2743 0.2878 0.041 Uiso 1 1 calc R
H64 H 0.4677 0.2607 0.3646 0.041 Uiso 1 1 calc R

loop_
_atom_site_aniso_label
_atom_site_aniso_U_11
_atom_site_aniso_U_22
_atom_site_aniso_U_33
_atom_site_aniso_U_23
_atom_site_aniso_U_13
_atom_site_aniso_U_12
C1 0.0223(13) 0.0163(12) 0.0219(13) 0.0016(11) 0.0047(11) -0.0002(10)
C2 0.0248(14) 0.0250(14) 0.0341(16) -0.0003(12) 0.0099(12) -0.0040(11)
C3 0.0277(15) 0.0279(15) 0.0349(16) -0.0066(13) 0.0108(13) 0.0019(12)
C4 0.0325(16) 0.0208(14) 0.0303(15) -0.0042(12) 0.0037(13) 0.0017(12)
C5 0.0240(14) 0.0207(13) 0.0264(15) 0.0004(11) 0.0033(12) -0.0025(11)
C6 0.0206(13) 0.0218(13) 0.0163(13) 0.0027(11) 0.0017(11) 0.0018(11)
C7 0.0202(13) 0.0173(13) 0.0227(14) 0.0045(11) 0.0075(11) -0.0002(10)
P1 0.0220(4) 0.0184(3) 0.0288(4) -0.0011(3) 0.0034(3) 0.0004(3)
C8 0.0149(13) 0.0181(13) 0.0234(14) -0.0026(11) 0.0042(11) -0.0026(10)
C9 0.0172(13) 0.0201(13) 0.0202(13) -0.0045(11) 0.0039(11) -0.0073(10)
C10 0.0208(13) 0.0183(13) 0.0206(14) 0.0009(11) 0.0018(11) -0.0036(10)
C11 0.0145(12) 0.0174(13) 0.0235(14) -0.0023(11) 0.0044(11) -0.0046(10)
C12 0.0178(13) 0.0229(13) 0.0169(13) -0.0031(11) 0.0044(11) -0.0028(10)
C13 0.0145(12) 0.0198(13) 0.0217(14) 0.0004(10) 0.0019(11) -0.0040(10)
C14 0.0267(14) 0.0199(13) 0.0215(14) -0.0042(11) 0.0089(12) -0.0045(11)
C15 0.0373(17) 0.0329(16) 0.0215(15) -0.0057(12) 0.0062(13) -0.0109(13)
C16 0.0305(16) 0.0298(15) 0.0299(16) -0.0054(12) 0.0154(13) -0.0033(12)
C17 0.0396(17) 0.0288(15) 0.0237(15) -0.0012(12) 0.0119(13) -0.0050(12)
C18 0.0222(14) 0.0189(13) 0.0250(14) -0.0015(11) 0.0069(12) -0.0001(10)
C19 0.062(2) 0.0266(16) 0.0412(18) 0.0088(14) 0.0215(16) 0.0196(15)
C20 0.0251(15) 0.0264(15) 0.0483(19) -0.0120(13) 0.0060(14) -0.0016(12)
C21 0.0255(15) 0.0244(14) 0.0372(16) -0.0045(12) 0.0078(13) 0.0005(11)
C22 0.0250(14) 0.0238(14) 0.0223(14) 0.0007(11) -0.0003(12) 0.0009(11)
C23 0.0411(17) 0.0316(15) 0.0212(15) 0.0030(12) 0.0003(13) -0.0014(13)
C24 0.0374(16) 0.0231(14) 0.0234(14) 0.0042(12) 0.0052(13) 0.0015(12)
C25 0.0299(16) 0.0385(17) 0.0328(16) 0.0027(13) -0.0049(13) 0.0009(13)
P2 0.0226(4) 0.0168(3) 0.0330(4) -0.0015(3) 0.0088(3) -0.0031(3)
C26 0.0190(13) 0.0168(12) 0.0186(13) -0.0002(10) 0.0054(11) -0.0008(10)
C27 0.0200(13) 0.0208(13) 0.0166(13) -0.0003(11) 0.0073(11) -0.0013(10)
C28 0.0171(13) 0.0268(14) 0.0195(13) -0.0038(11) 0.0051(11) -0.0048(11)
C29 0.0208(14) 0.0176(13) 0.0223(13) -0.0005(11) 0.0083(11) -0.0020(10)
C30 0.0204(13) 0.0209(13) 0.0214(14) 0.0053(11) 0.0029(11) 0.0011(10)
C31 0.0162(13) 0.0213(13) 0.0194(13) 0.0004(11) 0.0018(11) -0.0003(10)
C32 0.0218(14) 0.0257(14) 0.0195(14) 0.0051(11) -0.0001(11) -0.0058(11)
C33 0.0345(16) 0.0297(15) 0.0201(14) 0.0009(12) 0.0019(12) -0.0032(12)
C34 0.0218(14) 0.0313(15) 0.0274(15) 0.0089(12) 0.0026(12) 0.0030(12)
C35 0.0275(16) 0.0385(17) 0.0321(16) 0.0124(13) -0.0088(13) -0.0070(13)
C36 0.0253(14) 0.0179(13) 0.0291(15) -0.0001(11) 0.0080(12) -0.0030(11)
C37 0.0376(16) 0.0181(14) 0.0333(16) -0.0045(12) 0.0093(13) -0.0062(12)
C38 0.0365(16) 0.0209(14) 0.0323(16) 0.0026(12) 0.0055(13) -0.0082(12)
C39 0.0351(17) 0.0223(15) 0.057(2) -0.0008(14) 0.0057(15) 0.0044(13)
C40 0.0230(14) 0.0198(13) 0.0255(14) 0.0037(11) -0.0041(12) -0.0021(11)
C41 0.053(2) 0.0393(18) 0.0344(17) 0.0130(14) -0.0193(15) -0.0154(15)
C42 0.0229(15) 0.0298(15) 0.0404(18) -0.0038(13) -0.0070(13) 0.0017(12)
C43 0.0283(15) 0.0349(16) 0.0186(14) -0.0027(12) -0.0015(12) -0.0066(12)

loop_
_atom_type_symbol
_atom_type_description
_atom_type_scat_dispersion_real
_atom_type_scat_dispersion_imag
_atom_type_scat_source
C C 0.0033 0.0016 'International Tables Vol C Tables 4.2.6.8 and 6.1.1.4'
H H 0.0000 0.0000 'International Tables Vol C Tables 4.2.6.8 and 6.1.1.4'
P P 0.1023 0.0942 'International Tables Vol C Tables 4.2.6.8 and 6.1.1.4'

loop_
_geom_angle_atom_site_label_1
_geom_angle_atom_site_label_2
_geom_angle_atom_site_label_3
_geom_angle
C2 C1 C6 118.7(2)
C2 C1 C7 120.1(2)
C6 C1 C7 121.2(2)
C3 C2 C1 121.5(2)
C3 C2 H1 119.3
C1 C2 H1 119.3
C2 C3 C4 119.8(2)
C2 C3 H2 120.1
C4 C3 H2 120.1
C5 C4 C3 120.0(2)
C5 C4 H3 120.0
C3 C4 H3 120.0
C4 C5 C6 121.0(2)
C4 C5 H4 119.5
C6 C5 H4 119.5
C5 C6 C1 119.0(2)
C5 C6 P2 122.40(19)
C1 C6 P2 118.62(18)
C1 C7 P1 122.44(18)
C1 C7 H5 118.8
P1 C7 H5 118.8
C7 P1 C8 101.03(11)
C9 C8 C13 119.8(2)
C9 C8 P1 120.37(18)
C13 C8 P1 119.74(18)
C10 C9 C8 118.1(2)
C10 C9 C14 117.4(2)
C8 C9 C14 124.6(2)
C11 C10 C9 123.2(2)
C11 C10 H6 118.4
C9 C10 H6 118.4
C10 C11 C12 116.8(2)
C10 C11 C18 123.4(2)
C12 C11 C18 119.7(2)
C11 C12 C13 123.6(2)
C11 C12 H7 118.2
C13 C12 H7 118.2
C12 C13 C8 117.7(2)
C12 C13 C22 118.4(2)
C8 C13 C22 123.8(2)
C15 C14 C16 109.4(2)
C15 C14 C17 106.2(2)
C16 C14 C17 105.2(2)
C15 C14 C9 112.2(2)
C16 C14 C9 112.9(2)
C17 C14 C9 110.4(2)
C14 C15 H8 109.5
C14 C15 H9 109.5
H8 C15 H9 109.5
C14 C15 H10 109.5
H8 C15 H10 109.5
H9 C15 H10 109.5
C14 C16 H11 109.5
C14 C16 H12 109.5
H11 C16 H12 109.5
C14 C16 H13 109.5
H11 C16 H13 109.5
H12 C16 H13 109.5
C14 C17 H14 109.5
C14 C17 H15 109.5
H14 C17 H15 109.5
C14 C17 H16 109.5
H14 C17 H16 109.5
H15 C17 H16 109.5
C19 C18 C20 107.9(2)
C19 C18 C11 112.6(2)
C20 C18 C11 110.5(2)
C19 C18 C21 108.0(2)
C20 C18 C21 108.6(2)
C11 C18 C21 109.04(19)
C18 C19 H17 109.5
C18 C19 H18 109.5
H17 C19 H18 109.5
C18 C19 H19 109.5
H17 C19 H19 109.5
H18 C19 H19 109.5
C18 C20 H20 109.5
C18 C20 H21 109.5
H20 C20 H21 109.5
C18 C20 H22 109.5
H20 C20 H22 109.5
H21 C20 H22 109.5
C18 C21 H23 109.5
C18 C21 H24 109.5
H23 C21 H24 109.5
C18 C21 H25 109.5
H23 C21 H25 109.5
H24 C21 H25 109.5
C25 C22 C23 106.2(2)
C25 C22 C24 110.0(2)
C23 C22 C24 106.7(2)
C25 C22 C13 109.4(2)
C23 C22 C13 111.9(2)
C24 C22 C13 112.46(19)
C22 C23 H26 109.5
C22 C23 H27 109.5
H26 C23 H27 109.5
C22 C23 H28 109.5
H26 C23 H28 109.5
H27 C23 H28 109.5
C22 C24 H29 109.5
C22 C24 H30 109.5
H29 C24 H30 109.5
C22 C24 H31 109.5
H29 C24 H31 109.5
H30 C24 H31 109.5
C22 C25 H32 109.5
C22 C25 H33 109.5
H32 C25 H33 109.5
C22 C25 H34 109.5
H32 C25 H34 109.5
H33 C25 H34 109.5
C6 P2 C26 100.54(11)
C6 P2 H35 98.0(11)
C26 P2 H35 103.2(11)
C27 C26 C31 118.9(2)
C27 C26 P2 117.78(17)
C31 C26 P2 122.41(17)
C28 C27 C26 118.1(2)
C28 C27 C32 117.5(2)
C26 C27 C32 124.4(2)
C29 C28 C27 123.2(2)
C29 C28 H36 118.4
C27 C28 H36 118.4
C28 C29 C30 116.7(2)
C28 C29 C36 123.1(2)
C30 C29 C36 119.9(2)
C29 C30 C31 123.5(2)
C29 C30 H37 118.2
C31 C30 H37 118.2
C30 C31 C26 118.1(2)
C30 C31 C40 117.6(2)
C26 C31 C40 124.2(2)
C35 C32 C34 105.6(2)
C35 C32 C33 106.0(2)
C34 C32 C33 111.1(2)
C35 C32 C27 111.9(2)
C34 C32 C27 110.6(2)
C33 C32 C27 111.4(2)
C32 C33 H38 109.5
C32 C33 H39 109.5
H38 C33 H39 109.5
C32 C33 H40 109.5
H38 C33 H40 109.5
H39 C33 H40 109.5
C32 C34 H41 109.5
C32 C34 H42 109.5
H41 C34 H42 109.5
C32 C34 H43 109.5
H41 C34 H43 109.5
H42 C34 H43 109.5
C32 C35 H44 109.5
C32 C35 H45 109.5
H44 C35 H45 109.5
C32 C35 H46 109.5
H44 C35 H46 109.5
H45 C35 H46 109.5
C39 C36 C37 108.1(2)
C39 C36 C29 110.5(2)
C37 C36 C29 111.8(2)
C39 C36 C38 109.1(2)
C37 C36 C38 108.9(2)
C29 C36 C38 108.5(2)
C36 C37 H47 109.5
C36 C37 H48 109.5
H47 C37 H48 109.5
C36 C37 H49 109.5
H47 C37 H49 109.5
H48 C37 H49 109.5
C36 C38 H50 109.5
C36 C38 H51 109.5
H50 C38 H51 109.5
C36 C38 H52 109.5
H50 C38 H52 109.5
H51 C38 H52 109.5
C36 C39 H53 109.5
C36 C39 H54 109.5
H53 C39 H54 109.5
C36 C39 H55 109.5
H53 C39 H55 109.5
H54 C39 H55 109.5
C42 C40 C43 112.5(2)
C42 C40 C41 105.2(2)
C43 C40 C41 104.4(2)
C42 C40 C31 112.7(2)
C43 C40 C31 110.53(19)
C41 C40 C31 111.0(2)
C40 C41 H56 109.5
C40 C41 H57 109.5
H56 C41 H57 109.5
C40 C41 H58 109.5
H56 C41 H58 109.5
H57 C41 H58 109.5
C40 C42 H59 109.5
C40 C42 H60 109.5
H59 C42 H60 109.5
C40 C42 H61 109.5
H59 C42 H61 109.5
H60 C42 H61 109.5
C40 C43 H62 109.5
C40 C43 H63 109.5
H62 C43 H63 109.5
C40 C43 H64 109.5
H62 C43 H64 109.5
H63 C43 H64 109.5

loop_
_geom_bond_atom_site_label_1
_geom_bond_atom_site_label_2
_geom_bond_distance
C1 C2 1.396(3)
C1 C6 1.413(3)
C1 C7 1.473(3)
C2 C3 1.381(4)
C2 H1 0.9500
C3 C4 1.383(4)
C3 H2 0.9500
C4 C5 1.382(4)
C4 H3 0.9500
C5 C6 1.399(3)
C5 H4 0.9500
C6 P2 1.845(2)
C7 P1 1.678(2)
C7 H5 0.9500
P1 C8 1.850(2)
C8 C9 1.416(3)
C8 C13 1.429(3)
C9 C10 1.403(3)
C9 C14 1.560(3)
C10 C11 1.389(3)
C10 H6 0.9500
C11 C12 1.393(3)
C11 C18 1.533(3)
C12 C13 1.394(3)
C12 H7 0.9500
C13 C22 1.553(3)
C14 C15 1.535(3)
C14 C16 1.540(3)
C14 C17 1.543(3)
C15 H8 0.9800
C15 H9 0.9800
C15 H10 0.9800
C16 H11 0.9800
C16 H12 0.9800
C16 H13 0.9800
C17 H14 0.9800
C17 H15 0.9800
C17 H16 0.9800
C18 C19 1.527(4)
C18 C20 1.529(3)
C18 C21 1.536(3)
C19 H17 0.9800
C19 H18 0.9800
C19 H19 0.9800
C20 H20 0.9800
C20 H21 0.9800
C20 H22 0.9800
C21 H23 0.9800
C21 H24 0.9800
C21 H25 0.9800
C22 C25 1.539(4)
C22 C23 1.541(4)
C22 C24 1.544(3)
C23 H26 0.9800
C23 H27 0.9800
C23 H28 0.9800
C24 H29 0.9800
C24 H30 0.9800
C24 H31 0.9800
C25 H32 0.9800
C25 H33 0.9800
C25 H34 0.9800
P2 C26 1.855(2)
P2 H35 1.22(2)
C26 C27 1.423(3)
C26 C31 1.424(3)
C27 C28 1.399(3)
C27 C32 1.556(3)
C28 C29 1.385(3)
C28 H36 0.9500
C29 C30 1.387(3)
C29 C36 1.533(3)
C30 C31 1.389(3)
C30 H37 0.9500
C31 C40 1.557(3)
C32 C35 1.542(3)
C32 C34 1.542(3)
C32 C33 1.544(3)
C33 H38 0.9800
C33 H39 0.9800
C33 H40 0.9800
C34 H41 0.9800
C34 H42 0.9800
C34 H43 0.9800
C35 H44 0.9800
C35 H45 0.9800
C35 H46 0.9800
C36 C39 1.532(3)
C36 C37 1.532(3)
C36 C38 1.539(4)
C37 H47 0.9800
C37 H48 0.9800
C37 H49 0.9800
C38 H50 0.9800
C38 H51 0.9800
C38 H52 0.9800
C39 H53 0.9800
C39 H54 0.9800
C39 H55 0.9800
C40 C42 1.539(4)
C40 C43 1.541(4)
C40 C41 1.541(3)
C41 H56 0.9800
C41 H57 0.9800
C41 H58 0.9800
C42 H59 0.9800
C42 H60 0.9800
C42 H61 0.9800
C43 H62 0.9800
C43 H63 0.9800
C43 H64 0.9800

loop_
_geom_torsion_atom_site_label_1
_geom_torsion_atom_site_label_2
_geom_torsion_atom_site_label_3
_geom_torsion_atom_site_label_4
_geom_torsion
C6 C1 C2 C3 0.6(4)
C7 C1 C2 C3 -178.4(2)
C1 C2 C3 C4 0.4(4)
C2 C3 C4 C5 -0.9(4)
C3 C4 C5 C6 0.5(4)
C4 C5 C6 C1 0.5(4)
C4 C5 C6 P2 179.21(19)
C2 C1 C6 C5 -1.0(3)
C7 C1 C6 C5 178.0(2)
C2 C1 C6 P2 -179.78(19)
C7 C1 C6 P2 -0.8(3)
C2 C1 C7 P1 -37.8(3)
C6 C1 C7 P1 143.2(2)
C1 C7 P1 C8 173.0(2)
C7 P1 C8 C9 -76.8(2)
C7 P1 C8 C13 99.6(2)
C13 C8 C9 C10 -9.2(3)
P1 C8 C9 C10 167.17(17)
C13 C8 C9 C14 169.0(2)
P1 C8 C9 C14 -14.6(3)
C8 C9 C10 C11 2.4(3)
C14 C9 C10 C11 -175.9(2)
C9 C10 C11 C12 4.1(3)
C9 C10 C11 C18 -177.6(2)
C10 C11 C12 C13 -4.0(3)
C18 C11 C12 C13 177.6(2)
C11 C12 C13 C8 -2.5(3)
C11 C12 C13 C22 174.8(2)
C9 C8 C13 C12 9.3(3)
P1 C8 C13 C12 -167.15(17)
C9 C8 C13 C22 -167.9(2)
P1 C8 C13 C22 15.7(3)
C10 C9 C14 C15 -93.0(3)
C8 C9 C14 C15 88.8(3)
C10 C9 C14 C16 142.8(2)
C8 C9 C14 C16 -35.4(3)
C10 C9 C14 C17 25.3(3)
C8 C9 C14 C17 -152.9(2)
C10 C11 C18 C19 -3.3(3)
C12 C11 C18 C19 174.9(2)
C10 C11 C18 C20 -124.1(2)
C12 C11 C18 C20 54.1(3)
C10 C11 C18 C21 116.5(3)
C12 C11 C18 C21 -65.3(3)
C12 C13 C22 C25 -122.0(2)
C8 C13 C22 C25 55.2(3)
C12 C13 C22 C23 -4.6(3)
C8 C13 C22 C23 172.6(2)
C12 C13 C22 C24 115.5(2)
C8 C13 C22 C24 -67.3(3)
C5 C6 P2 C26 22.9(2)
C1 C6 P2 C26 -158.37(19)
C6 P2 C26 C27 -93.2(2)
C6 P2 C26 C31 76.0(2)
C31 C26 C27 C28 -11.4(3)
P2 C26 C27 C28 158.13(18)
C31 C26 C27 C32 166.1(2)
P2 C26 C27 C32 -24.3(3)
C26 C27 C28 C29 2.4(4)
C32 C27 C28 C29 -175.3(2)
C27 C28 C29 C30 6.4(4)
C27 C28 C29 C36 -179.1(2)
C28 C29 C30 C31 -6.4(4)
C36 C29 C30 C31 179.0(2)
C29 C30 C31 C26 -2.5(4)
C29 C30 C31 C40 174.6(2)
C27 C26 C31 C30 11.5(3)
P2 C26 C31 C30 -157.57(19)
C27 C26 C31 C40 -165.4(2)
P2 C26 C31 C40 25.5(3)
C28 C27 C32 C35 10.4(3)
C26 C27 C32 C35 -167.1(2)
C28 C27 C32 C34 127.9(2)
C26 C27 C32 C34 -49.7(3)
C28 C27 C32 C33 -108.1(2)
C26 C27 C32 C33 74.4(3)
C28 C29 C36 C39 131.5(3)
C30 C29 C36 C39 -54.2(3)
C28 C29 C36 C37 11.1(3)
C30 C29 C36 C37 -174.6(2)
C28 C29 C36 C38 -109.0(3)
C30 C29 C36 C38 65.3(3)
C30 C31 C40 C42 105.9(3)
C26 C31 C40 C42 -77.2(3)
C30 C31 C40 C43 -127.3(2)
C26 C31 C40 C43 49.7(3)
C30 C31 C40 C41 -11.9(3)
C26 C31 C40 C41 165.0(2)
